data_7052590
loop_
_publ_author_name
'Gromov, Sergey P.'
'Vedernikov, Artem I.'
'Lobova, Natalia A.'
'Kuz'mina, Lyudmila G.'
'Basok, Stepan S.'
'Strelenko, Yuri A.'
'Alfimov, Michael V.'
'Howard, Judith A. K.'

_publ_section_title
;
 Controlled self-assembly of bis(crown)stilbenes into unusual
 bis-sandwich complexes: structure and stereoselective [2+2]
 photocycloaddition
;
_journal_issue 3
_journal_name_full 'New Journal of Chemistry'
_journal_page_first 724
_journal_paper_doi 10.1039/c0nj00780c
_journal_volume 35
_journal_year 2011
_chemical_formula_sum 'C34 H54 Ca2 Cl4 N2 O30'
_chemical_formula_weight 1192.75
_chemical_name_systematic
;
?
;
_space_group_IT_number 14
_symmetry_cell_setting monoclinic
_symmetry_space_group_name_Hall '-P 2yn'
_symmetry_space_group_name_H-M 'P 1 21/n 1'
_atom_sites_solution_hydrogens geom
_atom_sites_solution_primary direct
_atom_sites_solution_secondary difmap
_audit_creation_method SHELXL-97
_cell_angle_alpha 90.00
_cell_angle_beta 97.303(1)
_cell_angle_gamma 90.00
_cell_formula_units_Z 2
_cell_length_a 8.1196(2)
_cell_length_b 16.2585(5)
_cell_length_c 19.1065(5)
_cell_measurement_reflns_used 6394
_cell_measurement_temperature 120.0(2)
_cell_measurement_theta_max 30.243
_cell_measurement_theta_min 2.488
_cell_volume 2501.84(12)
_computing_structure_refinement 'SHELXL-97 (Sheldrick, 1997)'
_computing_structure_solution 'SHELXS-97 (Sheldrick, 1990)'
_diffrn_ambient_temperature 120.0(2)
_diffrn_measured_fraction_theta_full 0.988
_diffrn_measured_fraction_theta_max 0.988
_diffrn_measurement_device_type 'Bruker SMART-APEX'
_diffrn_measurement_method /W
_diffrn_radiation_monochromator graphite
_diffrn_radiation_source 'fine-focus sealed tube'
_diffrn_radiation_type MoK\a
_diffrn_radiation_wavelength 0.71073
_diffrn_reflns_av_R_equivalents 0.0164
_diffrn_reflns_av_sigmaI/netI 0.0184
_diffrn_reflns_limit_h_max 11
_diffrn_reflns_limit_h_min -11
_diffrn_reflns_limit_k_max 16
_diffrn_reflns_limit_k_min -22
_diffrn_reflns_limit_l_max 26
_diffrn_reflns_limit_l_min -24
_diffrn_reflns_number 17932
_diffrn_reflns_theta_full 29.00
_diffrn_reflns_theta_max 29.00
_diffrn_reflns_theta_min 1.65
_exptl_absorpt_coefficient_mu 0.538
_exptl_absorpt_correction_T_max 0.8299
_exptl_absorpt_correction_T_min 0.8056
_exptl_absorpt_correction_type multi-scan
_exptl_crystal_colour colourless
_exptl_crystal_density_diffrn 1.583
_exptl_crystal_density_method 'not measured'
_exptl_crystal_description block
_exptl_crystal_F_000 1240
_exptl_crystal_size_max 0.42
_exptl_crystal_size_mid 0.38
_exptl_crystal_size_min 0.36
_refine_diff_density_max 0.631
_refine_diff_density_min -0.503
_refine_diff_density_rms 0.061
_refine_ls_extinction_method none
_refine_ls_goodness_of_fit_ref 1.054
_refine_ls_hydrogen_treatment refall
_refine_ls_matrix_type full
_refine_ls_number_parameters 498
_refine_ls_number_reflns 6562
_refine_ls_number_restraints 6
_refine_ls_restrained_S_all 1.054
_refine_ls_R_factor_all 0.0378
_refine_ls_R_factor_gt 0.0345
_refine_ls_shift/su_max 0.001
_refine_ls_shift/su_mean 0.000
_refine_ls_structure_factor_coef Fsqd
_refine_ls_weighting_details 'calc w=1/[\s^2^(Fo^2^)+(0.0449P)^2^+1.8231P] where P=(Fo^2^+2Fc^2^)/3'
_refine_ls_weighting_scheme calc
_refine_ls_wR_factor_gt 0.0898
_refine_ls_wR_factor_ref 0.0940
_reflns_number_gt 6044
_reflns_number_total 6562
_reflns_threshold_expression >2sigma(I)
_cod_data_source_file C0NJ00780C.TXT
_cod_data_source_block 1b+Ca
_cod_depositor_comments
;
The following automatic conversions were performed:
'_symmetry_cell_setting' value 'Monoclinic' changed to 'monoclinic'
according to '/home/saulius/struct/CIF-dictionaries/cif_core.dic'
dictionary named 'cif_core.dic' version 2.4.1 from 2010-06-29.

Automatic conversion script
Id: cif_fix_enum 1555 2011-01-17 13:19:09Z saulius 
;
_cod_original_sg_symbol_H-M P2(1)/n
_cod_database_code 7052590

loop_
_symmetry_equiv_pos_as_xyz
'x, y, z'
'-x+1/2, y+1/2, -z+1/2'
'-x, -y, -z'
'x-1/2, -y-1/2, z-1/2'

loop_
_atom_site_label
_atom_site_type_symbol
_atom_site_fract_x
_atom_site_fract_y
_atom_site_fract_z
_atom_site_U_iso_or_equiv
_atom_site_adp_type
_atom_site_occupancy
_atom_site_symmetry_multiplicity
_atom_site_calc_flag
_atom_site_refinement_flags
_atom_site_disorder_assembly
_atom_site_disorder_group
Ca1 Ca 0.71424(3) 0.242197(17) 0.122322(14) 0.01695(7) Uani 1 1 d . . .
Cl1 Cl 0.25003(5) 0.38838(3) 0.28023(2) 0.02896(10) Uani 1 1 d . . .
O11 O 0.2379(4) 0.3881(2) 0.20692(12) 0.0658(10) Uani 0.624(3) 1 d P A 1
O12 O 0.0796(3) 0.36703(16) 0.29781(12) 0.0411(6) Uani 0.624(3) 1 d P A 1
O13 O 0.2982(3) 0.46131(15) 0.31228(14) 0.0512(7) Uani 0.624(3) 1 d P A 1
O14 O 0.3530(3) 0.31918(16) 0.30895(15) 0.0506(7) Uani 0.624(3) 1 d P A 1
O15 O 0.2362(6) 0.4035(3) 0.3506(2) 0.0567(13) Uani 0.376(3) 1 d P A 2
O16 O 0.1648(6) 0.3245(4) 0.2527(4) 0.080(2) Uani 0.376(3) 1 d P A 2
O17 O 0.1902(8) 0.4653(4) 0.2418(4) 0.090(2) Uani 0.376(3) 1 d P A 2
O18 O 0.4300(5) 0.3841(3) 0.2684(2) 0.0481(11) Uani 0.376(3) 1 d P A 2
Cl2 Cl 0.83824(5) 0.57315(2) 0.12793(2) 0.02902(10) Uani 1 1 d . . .
O21 O 0.73743(19) 0.51774(9) 0.16250(8) 0.0420(3) Uani 1 1 d . B .
O22 O 0.9365(7) 0.5273(4) 0.0802(2) 0.0280(8) Uani 0.70(2) 1 d P B 1
O23 O 0.9596(6) 0.6086(7) 0.1828(4) 0.069(3) Uani 0.70(2) 1 d P B 1
O24 O 0.7393(13) 0.6332(6) 0.0944(6) 0.100(3) Uani 0.70(2) 1 d P B 1
O25 O 0.932(2) 0.5436(10) 0.0901(9) 0.052(3) Uani 0.30(2) 1 d PU B 2
O26 O 0.887(3) 0.6458(9) 0.1614(5) 0.065(5) Uani 0.30(2) 1 d P B 2
O27 O 0.7081(12) 0.6117(9) 0.0718(7) 0.049(3) Uani 0.30(2) 1 d P B 2
O1 O 0.61638(13) 0.20841(6) -0.00519(5) 0.0207(2) Uani 1 1 d . . .
O2 O 0.85598(13) 0.31563(7) 0.03240(6) 0.0218(2) Uani 1 1 d . . .
O3 O 1.01188(13) 0.21932(7) 0.13697(6) 0.0233(2) Uani 1 1 d . . .
O4 O 0.80869(12) 0.12257(6) 0.20158(5) 0.0195(2) Uani 1 1 d . . .
O5 O 0.58749(12) 0.10421(6) 0.08779(5) 0.0199(2) Uani 1 1 d . . .
C1 C 0.01902(17) 0.02924(9) -0.02217(8) 0.0215(3) Uani 1 1 d . . .
C2 C 0.17763(17) 0.07360(9) -0.01930(7) 0.0193(3) Uani 1 1 d . . .
C3 C 0.19560(18) 0.13250(9) -0.07074(8) 0.0211(3) Uani 1 1 d . . .
C4 C 0.34042(18) 0.17955(9) -0.06927(8) 0.0211(3) Uani 1 1 d . . .
C5 C 0.46776(17) 0.16694(8) -0.01521(7) 0.0184(3) Uani 1 1 d . . .
C6 C 0.45182(16) 0.10769(8) 0.03662(7) 0.0169(2) Uani 1 1 d . . .
C7 C 0.30995(17) 0.06051(9) 0.03508(7) 0.0183(3) Uani 1 1 d . . .
C8 C 0.65045(19) 0.26793(9) -0.05768(8) 0.0219(3) Uani 1 1 d . . .
C9 C 0.83161(19) 0.28865(10) -0.03984(8) 0.0237(3) Uani 1 1 d . . .
C10 C 1.02842(18) 0.33082(10) 0.05826(8) 0.0238(3) Uani 1 1 d . . .
C11 C 1.11183(19) 0.25281(10) 0.08715(9) 0.0235(3) Uani 1 1 d . . .
C12 C 1.08808(19) 0.15142(10) 0.17629(9) 0.0259(3) Uani 1 1 d . . .
C13 C 0.97820(19) 0.13230(11) 0.23263(8) 0.0248(3) Uani 1 1 d . . .
C14 C 0.77390(18) 0.04130(9) 0.17437(8) 0.0201(3) Uani 1 1 d . . .
C15 C 0.59615(18) 0.04019(9) 0.14024(7) 0.0193(3) Uani 1 1 d . . .
O1W O 0.52523(15) 0.22756(8) 0.20727(7) 0.0268(2) Uani 1 1 d . . .
O2W O 0.81264(18) 0.35302(9) 0.19470(8) 0.0329(3) Uani 1 1 d . . .
N1S N 0.50395(16) 0.35302(9) 0.08591(8) 0.0267(3) Uani 1 1 d . . .
C1S C 0.43508(19) 0.41419(10) 0.08139(9) 0.0255(3) Uani 1 1 d . . .
C2S C 0.3476(2) 0.49246(11) 0.07636(12) 0.0342(4) Uani 1 1 d . . .
H1A H -0.062(3) 0.0473(14) -0.0608(12) 0.036(6) Uiso 1 1 d . . .
H3A H 0.107(2) 0.1429(12) -0.1098(10) 0.025(5) Uiso 1 1 d . . .
H4A H 0.351(2) 0.2205(13) -0.1043(11) 0.024(5) Uiso 1 1 d . . .
H7A H 0.300(2) 0.0187(12) 0.0704(10) 0.021(4) Uiso 1 1 d . . .
H8A H 0.575(2) 0.3146(11) -0.0559(9) 0.013(4) Uiso 1 1 d . . .
H8B H 0.628(2) 0.2444(12) -0.1047(11) 0.022(5) Uiso 1 1 d . . .
H9A H 0.898(3) 0.2431(13) -0.0452(11) 0.028(5) Uiso 1 1 d . . .
H9B H 0.862(2) 0.3305(12) -0.0704(10) 0.024(5) Uiso 1 1 d . . .
H10A H 1.027(2) 0.3722(12) 0.0971(10) 0.020(4) Uiso 1 1 d . . .
H10B H 1.082(3) 0.3537(14) 0.0199(12) 0.035(5) Uiso 1 1 d . . .
H11A H 1.119(2) 0.2161(13) 0.0518(11) 0.024(5) Uiso 1 1 d . . .
H11B H 1.222(3) 0.2650(13) 0.1106(11) 0.031(5) Uiso 1 1 d . . .
H12A H 1.200(3) 0.1682(14) 0.2005(12) 0.035(6) Uiso 1 1 d . . .
H12B H 1.098(3) 0.1061(13) 0.1461(11) 0.026(5) Uiso 1 1 d . . .
H13A H 1.015(2) 0.0832(13) 0.2589(11) 0.025(5) Uiso 1 1 d . . .
H13B H 0.977(2) 0.1761(13) 0.2646(11) 0.024(5) Uiso 1 1 d . . .
H14A H 0.791(2) 0.0027(12) 0.2143(10) 0.023(5) Uiso 1 1 d . . .
H14B H 0.848(2) 0.0284(12) 0.1430(11) 0.024(5) Uiso 1 1 d . . .
H15A H 0.569(2) -0.0112(12) 0.1183(10) 0.019(4) Uiso 1 1 d . . .
H15B H 0.518(2) 0.0532(12) 0.1743(10) 0.021(4) Uiso 1 1 d . . .
H1WA H 0.550(3) 0.1993(18) 0.2385(15) 0.048(7) Uiso 1 1 d . . .
H1WB H 0.485(4) 0.2640(19) 0.2249(16) 0.058(8) Uiso 1 1 d . . .
H2WA H 0.888(4) 0.3537(19) 0.2186(17) 0.060(9) Uiso 1 1 d . . .
H2WB H 0.791(4) 0.400(2) 0.1849(16) 0.062(9) Uiso 1 1 d . . .
H2SA H 0.276(3) 0.4962(18) 0.1129(15) 0.057(8) Uiso 1 1 d . . .
H2SB H 0.422(4) 0.5330(19) 0.0863(15) 0.062(8) Uiso 1 1 d . . .
H2SC H 0.287(4) 0.4987(18) 0.0351(16) 0.062(8) Uiso 1 1 d . . .

loop_
_atom_site_aniso_label
_atom_site_aniso_U_11
_atom_site_aniso_U_22
_atom_site_aniso_U_33
_atom_site_aniso_U_23
_atom_site_aniso_U_13
_atom_site_aniso_U_12
Ca1 0.01393(12) 0.01741(13) 0.01943(13) -0.00178(9) 0.00178(9) -0.00157(9)
Cl1 0.02569(18) 0.0366(2) 0.02316(18) -0.00833(14) -0.00238(13) 0.00545(15)
O11 0.079(2) 0.099(2) 0.0192(10) -0.0098(12) 0.0050(11) -0.0337(18)
O12 0.0285(10) 0.0555(14) 0.0396(12) 0.0062(10) 0.0050(8) -0.0009(10)
O13 0.0583(16) 0.0377(13) 0.0543(15) -0.0172(11) -0.0059(12) -0.0071(11)
O14 0.0365(12) 0.0457(14) 0.0681(17) 0.0025(12) 0.0000(11) 0.0183(10)
O15 0.072(3) 0.069(3) 0.032(2) -0.016(2) 0.0148(19) 0.004(2)
O16 0.038(2) 0.079(4) 0.120(5) -0.067(4) -0.003(3) -0.012(2)
O17 0.092(4) 0.091(4) 0.094(5) 0.052(4) 0.036(4) 0.051(4)
O18 0.0256(17) 0.057(3) 0.063(3) -0.016(2) 0.0073(16) 0.0021(16)
Cl2 0.0374(2) 0.02256(17) 0.02973(19) -0.00243(14) 0.01456(16) -0.00360(15)
O21 0.0488(8) 0.0332(7) 0.0483(8) -0.0014(6) 0.0229(7) -0.0114(6)
O22 0.0352(13) 0.027(2) 0.0246(13) -0.0092(13) 0.0128(10) 0.0105(12)
O23 0.045(2) 0.107(5) 0.059(3) -0.053(3) 0.0221(17) -0.038(2)
O24 0.117(5) 0.081(5) 0.112(6) 0.057(4) 0.059(5) 0.072(4)
O25 0.062(5) 0.030(5) 0.074(7) -0.025(4) 0.043(5) 0.005(3)
O26 0.106(12) 0.059(6) 0.032(3) -0.017(3) 0.019(5) -0.054(7)
O27 0.029(3) 0.055(5) 0.063(5) 0.030(4) 0.010(3) 0.012(3)
O1 0.0192(5) 0.0208(5) 0.0210(5) 0.0031(4) -0.0014(4) -0.0067(4)
O2 0.0181(5) 0.0247(5) 0.0227(5) -0.0008(4) 0.0034(4) -0.0052(4)
O3 0.0163(5) 0.0244(5) 0.0298(5) 0.0042(4) 0.0050(4) 0.0000(4)
O4 0.0167(4) 0.0212(5) 0.0199(5) -0.0011(4) -0.0001(4) -0.0010(4)
O5 0.0178(5) 0.0204(5) 0.0201(5) 0.0041(4) -0.0028(4) -0.0039(4)
C1 0.0152(6) 0.0255(7) 0.0233(7) -0.0051(6) 0.0000(5) -0.0034(5)
C2 0.0155(6) 0.0209(6) 0.0212(6) -0.0047(5) 0.0012(5) -0.0022(5)
C3 0.0179(6) 0.0240(7) 0.0204(6) -0.0024(5) -0.0012(5) -0.0005(5)
C4 0.0209(6) 0.0210(6) 0.0205(6) 0.0010(5) -0.0001(5) -0.0014(5)
C5 0.0169(6) 0.0176(6) 0.0202(6) -0.0011(5) 0.0009(5) -0.0030(5)
C6 0.0150(6) 0.0177(6) 0.0174(6) -0.0026(5) -0.0004(5) -0.0011(5)
C7 0.0162(6) 0.0184(6) 0.0201(6) -0.0015(5) 0.0020(5) -0.0020(5)
C8 0.0230(7) 0.0224(7) 0.0201(6) 0.0035(5) 0.0023(5) -0.0041(5)
C9 0.0221(7) 0.0276(7) 0.0216(7) 0.0005(6) 0.0042(5) -0.0050(6)
C10 0.0186(6) 0.0252(7) 0.0276(7) 0.0003(6) 0.0029(5) -0.0081(5)
C11 0.0170(6) 0.0266(7) 0.0279(7) -0.0022(6) 0.0065(5) -0.0035(5)
C12 0.0165(6) 0.0278(7) 0.0327(8) 0.0036(6) 0.0006(6) 0.0006(6)
C13 0.0201(7) 0.0305(8) 0.0224(7) 0.0006(6) -0.0033(5) -0.0033(6)
C14 0.0196(6) 0.0200(6) 0.0199(6) -0.0005(5) -0.0011(5) 0.0016(5)
C15 0.0195(6) 0.0179(6) 0.0201(6) 0.0033(5) 0.0006(5) -0.0024(5)
O1W 0.0258(6) 0.0285(6) 0.0275(6) 0.0030(5) 0.0093(5) 0.0057(5)
O2W 0.0305(7) 0.0299(7) 0.0374(7) -0.0126(5) 0.0016(5) -0.0045(5)
N1S 0.0209(6) 0.0265(7) 0.0327(7) 0.0031(5) 0.0037(5) 0.0006(5)
C1S 0.0194(6) 0.0256(7) 0.0315(8) 0.0032(6) 0.0034(6) -0.0034(6)
C2S 0.0272(8) 0.0238(8) 0.0505(11) 0.0017(7) 0.0005(8) 0.0023(6)

loop_
_atom_type_symbol
_atom_type_description
_atom_type_scat_dispersion_real
_atom_type_scat_dispersion_imag
_atom_type_scat_source
C C 0.0033 0.0016 'International Tables Vol C Tables 4.2.6.8 and 6.1.1.4'
H H 0.0000 0.0000 'International Tables Vol C Tables 4.2.6.8 and 6.1.1.4'
O O 0.0106 0.0060 'International Tables Vol C Tables 4.2.6.8 and 6.1.1.4'
Cl Cl 0.1484 0.1585 'International Tables Vol C Tables 4.2.6.8 and 6.1.1.4'
Ca Ca 0.2262 0.3064 'International Tables Vol C Tables 4.2.6.8 and 6.1.1.4'
N N 0.0061 0.0033 'International Tables Vol C Tables 4.2.6.8 and 6.1.1.4'

loop_
_geom_angle_atom_site_label_1
_geom_angle_atom_site_label_2
_geom_angle_atom_site_label_3
_geom_angle
_geom_angle_site_symmetry_1
_geom_angle_site_symmetry_3
_geom_angle_publ_flag
O2W Ca1 O1W 82.87(5) . . ?
O2W Ca1 O3 77.90(5) . . ?
O1W Ca1 O3 128.64(4) . . ?
O2W Ca1 O2 83.45(4) . . ?
O1W Ca1 O2 155.73(4) . . ?
O3 Ca1 O2 67.18(4) . . ?
O2W Ca1 N1S 77.40(5) . . ?
O1W Ca1 N1S 77.70(5) . . ?
O3 Ca1 N1S 140.53(4) . . ?
O2 Ca1 N1S 79.81(4) . . ?
O2W Ca1 O5 159.04(5) . . ?
O1W Ca1 O5 79.20(4) . . ?
O3 Ca1 O5 105.15(4) . . ?
O2 Ca1 O5 117.07(4) . . ?
N1S Ca1 O5 108.93(4) . . ?
O2W Ca1 O4 100.56(5) . . ?
O1W Ca1 O4 71.78(4) . . ?
O3 Ca1 O4 65.82(3) . . ?
O2 Ca1 O4 130.65(4) . . ?
N1S Ca1 O4 149.40(4) . . ?
O5 Ca1 O4 63.51(3) . . ?
O2W Ca1 O1 140.96(5) . . ?
O1W Ca1 O1 118.98(4) . . ?
O3 Ca1 O1 105.34(4) . . ?
O2 Ca1 O1 63.58(3) . . ?
N1S Ca1 O1 76.70(4) . . ?
O5 Ca1 O1 59.07(3) . . ?
O4 Ca1 O1 116.46(3) . . ?
O16 Cl1 O13 165.0(2) . . ?
O16 Cl1 O15 115.1(4) . . ?
O13 Cl1 O15 57.7(2) . . ?
O16 Cl1 O11 68.2(3) . . ?
O13 Cl1 O11 115.66(19) . . ?
O15 Cl1 O11 166.8(3) . . ?
O16 Cl1 O14 77.9(3) . . ?
O13 Cl1 O14 112.36(16) . . ?
O15 Cl1 O14 83.5(2) . . ?
O11 Cl1 O14 109.7(2) . . ?
O16 Cl1 O17 109.9(4) . . ?
O13 Cl1 O17 63.4(3) . . ?
O15 Cl1 O17 105.4(3) . . ?
O11 Cl1 O17 62.2(3) . . ?
O14 Cl1 O17 163.2(3) . . ?
O16 Cl1 O12 57.2(3) . . ?
O13 Cl1 O12 108.57(16) . . ?
O15 Cl1 O12 68.5(2) . . ?
O11 Cl1 O12 105.93(16) . . ?
O14 Cl1 O12 103.67(15) . . ?
O17 Cl1 O12 93.0(3) . . ?
O16 Cl1 O18 111.9(3) . . ?
O13 Cl1 O18 83.1(2) . . ?
O15 Cl1 O18 110.7(3) . . ?
O11 Cl1 O18 78.2(2) . . ?
O14 Cl1 O18 60.2(2) . . ?
O17 Cl1 O18 103.0(3) . . ?
O12 Cl1 O18 163.4(2) . . ?
O25 Cl2 O24 112.3(8) . . ?
O25 Cl2 O26 116.6(9) . . ?
O24 Cl2 O26 74.0(6) . . ?
O25 Cl2 O21 117.7(8) . . ?
O24 Cl2 O21 109.1(4) . . ?
O26 Cl2 O21 118.3(4) . . ?
O25 Cl2 O23 99.5(8) . . ?
O24 Cl2 O23 110.8(4) . . ?
O26 Cl2 O23 36.9(7) . . ?
O21 Cl2 O23 106.8(4) . . ?
O25 Cl2 O22 8.0(10) . . ?
O24 Cl2 O22 113.6(5) . . ?
O26 Cl2 O22 124.6(8) . . ?
O21 Cl2 O22 110.5(2) . . ?
O23 Cl2 O22 105.8(2) . . ?
O25 Cl2 O27 100.0(9) . . ?
O24 Cl2 O27 22.4(7) . . ?
O26 Cl2 O27 96.2(9) . . ?
O21 Cl2 O27 101.3(4) . . ?
O23 Cl2 O27 132.8(5) . . ?
O22 Cl2 O27 98.7(6) . . ?
C5 O1 C8 118.28(11) . . ?
C5 O1 Ca1 113.85(8) . . ?
C8 O1 Ca1 117.34(8) . . ?
C9 O2 C10 112.91(11) . . ?
C9 O2 Ca1 119.78(8) . . ?
C10 O2 Ca1 111.01(8) . . ?
C12 O3 C11 113.44(11) . . ?
C12 O3 Ca1 122.46(9) . . ?
C11 O3 Ca1 120.31(9) . . ?
C14 O4 C13 112.66(11) . . ?
C14 O4 Ca1 117.48(8) . . ?
C13 O4 Ca1 111.41(9) . . ?
C6 O5 C15 119.16(11) . . ?
C6 O5 Ca1 114.34(8) . . ?
C15 O5 Ca1 118.61(8) . . ?
C1 C1 C2 126.68(17) 3 . ?
C3 C2 C7 118.97(13) . . ?
C3 C2 C1 118.71(13) . . ?
C7 C2 C1 122.28(13) . . ?
C2 C3 C4 121.63(13) . . ?
C5 C4 C3 118.75(13) . . ?
O1 C5 C4 126.32(13) . . ?
O1 C5 C6 113.43(12) . . ?
C4 C5 C6 120.25(13) . . ?
O5 C6 C7 125.57(13) . . ?
O5 C6 C5 113.13(11) . . ?
C7 C6 C5 121.28(12) . . ?
C6 C7 C2 119.10(13) . . ?
O1 C8 C9 105.10(12) . . ?
O2 C9 C8 107.27(12) . . ?
O2 C10 C11 110.58(12) . . ?
O3 C11 C10 107.23(12) . . ?
O3 C12 C13 106.07(12) . . ?
O4 C13 C12 110.42(12) . . ?
O4 C14 C15 107.55(11) . . ?
O5 C15 C14 104.59(11) . . ?
C1S N1S Ca1 162.69(13) . . ?
N1S C1S C2S 179.4(2) . . ?

loop_
_geom_bond_atom_site_label_1
_geom_bond_atom_site_label_2
_geom_bond_distance
_geom_bond_site_symmetry_2
_geom_bond_publ_flag
Ca1 O2W 2.3488(13) . ?
Ca1 O1W 2.3831(12) . ?
Ca1 O3 2.4260(11) . ?
Ca1 O2 2.4908(11) . ?
Ca1 N1S 2.5187(14) . ?
Ca1 O5 2.5209(10) . ?
Ca1 O4 2.5237(11) . ?
Ca1 O1 2.5251(11) . ?
Cl1 O16 1.320(4) . ?
Cl1 O13 1.369(2) . ?
Cl1 O15 1.386(4) . ?
Cl1 O11 1.392(2) . ?
Cl1 O14 1.466(2) . ?
Cl1 O17 1.499(5) . ?
Cl1 O12 1.505(2) . ?
Cl1 O18 1.508(4) . ?
Cl2 O25 1.215(16) . ?
Cl2 O24 1.370(7) . ?
Cl2 O26 1.378(7) . ?
Cl2 O21 1.4336(13) . ?
Cl2 O23 1.463(4) . ?
Cl2 O22 1.486(6) . ?
Cl2 O27 1.540(11) . ?
O1 C5 1.3743(16) . ?
O1 C8 1.4455(17) . ?
O2 C9 1.4379(18) . ?
O2 C10 1.4455(17) . ?
O3 C12 1.4311(19) . ?
O3 C11 1.4344(18) . ?
O4 C14 1.4347(17) . ?
O4 C13 1.4366(17) . ?
O5 C6 1.3780(16) . ?
O5 C15 1.4403(17) . ?
C1 C1 1.336(3) 3 ?
C1 C2 1.4709(19) . ?
C2 C3 1.393(2) . ?
C2 C7 1.4125(19) . ?
C3 C4 1.400(2) . ?
C4 C5 1.3807(19) . ?
C5 C6 1.3994(19) . ?
C6 C7 1.3811(18) . ?
C8 C9 1.505(2) . ?
C10 C11 1.509(2) . ?
C12 C13 1.515(2) . ?
C14 C15 1.5064(19) . ?
N1S C1S 1.139(2) . ?
C1S C2S 1.455(2) . ?
